data_1564960
loop_
_publ_author_name
'Rot\"armel, Thomas'
'Becker, Jonathan'
'Schindler, Siegfried'

_publ_section_title
;
 Syntheses and investigation of metal complexes with macrocyclic
 polythioether ligands.
;
_journal_issue 0
_journal_name_full 'Faraday discussions'
_journal_page_first 70
_journal_page_last 85
_journal_paper_doi 10.1039/d1fd00062d
_journal_volume 234
_journal_year 2022
_chemical_absolute_configuration ad
_chemical_formula_sum 'C34 H40 B Cu S4'
_chemical_formula_weight 651.25
_chemical_name_common '[CuI(14-S~4~)]BPh4'
_space_group_crystal_system hexagonal
_space_group_IT_number 169
_space_group_name_Hall 'P 61'
_space_group_name_H-M_alt 'P 61'
_atom_sites_solution_hydrogens geom
_atom_sites_solution_primary dual
_atom_sites_solution_secondary difmap
_audit_creation_method SHELXL-2018/3
_audit_update_record
;
2021-09-03 deposited with the CCDC.	2021-10-14 downloaded from the CCDC.
;
_cell_angle_alpha 90
_cell_angle_beta 90
_cell_angle_gamma 120
_cell_formula_units_Z 6
_cell_length_a 10.7164(11)
_cell_length_b 10.7164(11)
_cell_length_c 47.139(7)
_cell_measurement_reflns_used 9602
_cell_measurement_temperature 100(2)
_cell_measurement_theta_max 28.66
_cell_measurement_theta_min 2.19
_cell_volume 4688.2(10)
_computing_cell_refinement 'SAINT 8.40A (Bruker-AXS, 2017)'
_computing_data_collection 'APEX3 v2019.1-0 (Bruker-AXS, 2017)'
_computing_data_reduction 'SAINT 8.40A (Bruker-AXS, 2017)'
_computing_molecular_graphics 'Bruker SHELXTL'
_computing_publication_material 'Bruker SHELXTL'
_computing_structure_refinement 'SHELXL-2018/3 (Sheldrick, 2018)'
_computing_structure_solution 'SHELXT-2015 (Sheldrick, 2015)'
_diffrn_ambient_temperature 100(2)
_diffrn_detector_area_resol_mean 10.4167
_diffrn_measured_fraction_theta_full 1.000
_diffrn_measured_fraction_theta_max 1.000
_diffrn_measurement_device_type 'Bruker PHOTON100'
_diffrn_measurement_method '\f and \w scans'
_diffrn_radiation_type MoK\a
_diffrn_radiation_wavelength 0.71073
_diffrn_reflns_av_R_equivalents 0.0566
_diffrn_reflns_av_unetI/netI 0.0204
_diffrn_reflns_Laue_measured_fraction_full 1.000
_diffrn_reflns_Laue_measured_fraction_max 1.000
_diffrn_reflns_limit_h_max 14
_diffrn_reflns_limit_h_min -14
_diffrn_reflns_limit_k_max 14
_diffrn_reflns_limit_k_min -14
_diffrn_reflns_limit_l_max 62
_diffrn_reflns_limit_l_min -62
_diffrn_reflns_number 151798
_diffrn_reflns_point_group_measured_fraction_full 1.000
_diffrn_reflns_point_group_measured_fraction_max 1.000
_diffrn_reflns_theta_full 25.242
_diffrn_reflns_theta_max 27.868
_diffrn_reflns_theta_min 2.194
_diffrn_source 'I\mS micro-focus sealed tube, multilayer optics'
_exptl_absorpt_coefficient_mu 0.989
_exptl_absorpt_correction_T_max 0.7459
_exptl_absorpt_correction_T_min 0.6761
_exptl_absorpt_correction_type multi-scan
_exptl_absorpt_process_details 'SADABS 2016/2(Sheldrick, 2016)'
_exptl_crystal_colour colourless
_exptl_crystal_density_diffrn 1.384
_exptl_crystal_density_method 'not measured'
_exptl_crystal_description plate
_exptl_crystal_F_000 2052
_exptl_crystal_size_max 0.309
_exptl_crystal_size_mid 0.224
_exptl_crystal_size_min 0.108
_refine_diff_density_max 0.548
_refine_diff_density_min -0.548
_refine_diff_density_rms 0.056
_refine_ls_abs_structure_details
; 
 Flack x determined using 2927 quotients [(I+)-(I-)]/[(I+)+(I-)] 
 (Parsons, Flack and Wagner, Acta Cryst. B69 (2013) 249-259). 
;
_refine_ls_abs_structure_Flack 0.006(4)
_refine_ls_extinction_coef 0.0038(5)
_refine_ls_extinction_expression Fc^*^=kFc[1+0.001xFc^2^\l^3^/sin(2\q)]^-1/4^
_refine_ls_extinction_method 'SHELXL-2018/3 (Sheldrick 2018)'
_refine_ls_goodness_of_fit_ref 1.037
_refine_ls_hydrogen_treatment constr
_refine_ls_matrix_type full
_refine_ls_number_parameters 605
_refine_ls_number_reflns 7451
_refine_ls_number_restraints 1803
_refine_ls_restrained_S_all 1.096
_refine_ls_R_factor_all 0.0507
_refine_ls_R_factor_gt 0.0400
_refine_ls_shift/su_max 0.001
_refine_ls_shift/su_mean 0.000
_refine_ls_structure_factor_coef Fsqd
_refine_ls_weighting_details 'w=1/[\s^2^(Fo^2^)+(0.0564P)^2^+2.7774P] where P=(Fo^2^+2Fc^2^)/3'
_refine_ls_weighting_scheme calc
_refine_ls_wR_factor_gt 0.0994
_refine_ls_wR_factor_ref 0.1076
_reflns_Friedel_coverage 0.976
_reflns_Friedel_fraction_full 1.000
_reflns_Friedel_fraction_max 1.000
_reflns_number_gt 6426
_reflns_number_total 7451
_reflns_threshold_expression 'I > 2\s(I)'
_cod_data_source_file d1fd00062d2.cif
_cod_data_source_block D21040
_cod_depositor_comments 'Adding full bibliography for 1564950--1564960.cif.'
_cod_original_cell_volume 4688.3(12)
_cod_database_code 1564960
_shelx_shelxl_version_number 2018/3
_shelx_space_group_comment
; 
The symmetry employed for this shelxl refinement is uniquely defined 
by the following loop, which should always be used as a source of 
symmetry information in preference to the above space-group names. 
They are only intended as comments. 
;
_shelx_estimated_absorpt_t_min 0.750
_shelx_estimated_absorpt_t_max 0.901

loop_
_space_group_symop_operation_xyz
'x, y, z'
'-y, x-y, z+1/3'
'-x+y, -x, z+2/3'
'-x, -y, z+1/2'
'y, -x+y, z+5/6'
'x-y, x, z+1/6'

loop_
_atom_site_label
_atom_site_type_symbol
_atom_site_fract_x
_atom_site_fract_y
_atom_site_fract_z
_atom_site_U_iso_or_equiv
_atom_site_adp_type
_atom_site_occupancy
_atom_site_site_symmetry_order
_atom_site_calc_flag
_atom_site_refinement_flags_posn
_atom_site_refinement_flags_adp
_atom_site_refinement_flags_occupancy
_atom_site_disorder_assembly
_atom_site_disorder_group
Cu1 Cu 1.04139(7) 0.00003(8) 0.44967(2) 0.04484(18) Uani 1 1 d . . . . .
S1 S 0.8811(14) -0.0136(12) 0.48450(18) 0.053(2) Uani 0.484(4) 1 d D U P A 1
S2 S 1.0962(16) -0.1764(16) 0.4558(3) 0.053(3) Uani 0.484(4) 1 d D U P A 1
S3 S 1.2645(15) 0.1796(17) 0.4419(3) 0.041(3) Uani 0.484(4) 1 d D U P A 1
S4 S 0.8959(13) -0.0021(11) 0.41517(18) 0.0458(17) Uani 0.484(4) 1 d D U P A 1
C1 C 0.8455(15) -0.1662(15) 0.5020(3) 0.066(3) Uani 0.484(4) 1 d D U P A 1
H1A H 0.787738 -0.175983 0.519147 0.079 Uiso 0.484(4) 1 calc R U P A 1
H1B H 0.787141 -0.250373 0.489672 0.079 Uiso 0.484(4) 1 calc R U P A 1
C2 C 0.9786(14) -0.1666(13) 0.5106(2) 0.057(3) Uani 0.484(4) 1 d D U P A 1
H2A H 1.054753 -0.064496 0.512714 0.068 Uiso 0.484(4) 1 calc R U P A 1
H2B H 0.960476 -0.209610 0.529830 0.068 Uiso 0.484(4) 1 calc R U P A 1
C3 C 1.0412(18) -0.2370(19) 0.4939(3) 0.063(3) Uani 0.484(4) 1 d D U P A 1
H3A H 0.970790 -0.341592 0.493620 0.076 Uiso 0.484(4) 1 calc R U P A 1
H3B H 1.127559 -0.224222 0.504122 0.076 Uiso 0.484(4) 1 calc R U P A 1
C4 C 1.286(2) -0.055(2) 0.4593(3) 0.052(3) Uani 0.484(4) 1 d D U P A 1
H4A H 1.304111 -0.017690 0.479019 0.062 Uiso 0.484(4) 1 calc R U P A 1
H4B H 1.335445 -0.110892 0.456827 0.062 Uiso 0.484(4) 1 calc R U P A 1
C5 C 1.349(2) 0.064(2) 0.4409(5) 0.070(5) Uani 0.484(4) 1 d D U P A 1
H5A H 1.343468 0.028024 0.421248 0.084 Uiso 0.484(4) 1 calc R U P A 1
H5B H 1.452697 0.123459 0.445765 0.084 Uiso 0.484(4) 1 calc R U P A 1
C6 C 1.2843(19) 0.247(2) 0.4074(4) 0.073(5) Uani 0.484(4) 1 d D U P A 1
H6A H 1.310194 0.349048 0.408623 0.088 Uiso 0.484(4) 1 calc R U P A 1
H6B H 1.366542 0.243950 0.398475 0.088 Uiso 0.484(4) 1 calc R U P A 1
C7 C 1.1571(18) 0.171(3) 0.3880(4) 0.073(4) Uani 0.484(4) 1 d D U P A 1
H7A H 1.135740 0.070594 0.385718 0.088 Uiso 0.484(4) 1 calc R U P A 1
H7B H 1.185369 0.217816 0.369191 0.088 Uiso 0.484(4) 1 calc R U P A 1
C8 C 1.0134(15) 0.1668(14) 0.3971(3) 0.062(3) Uani 0.484(4) 1 d D U P A 1
H8A H 0.964184 0.175805 0.380147 0.074 Uiso 0.484(4) 1 calc R U P A 1
H8B H 1.035962 0.248655 0.409937 0.074 Uiso 0.484(4) 1 calc R U P A 1
C9 C 0.7844(18) 0.053(2) 0.4351(3) 0.055(3) Uani 0.484(4) 1 d D U P A 1
H9A H 0.843027 0.153977 0.441376 0.067 Uiso 0.484(4) 1 calc R U P A 1
H9B H 0.704646 0.043857 0.423093 0.067 Uiso 0.484(4) 1 calc R U P A 1
C10 C 0.724(2) -0.049(2) 0.4612(4) 0.061(3) Uani 0.484(4) 1 d D U P A 1
H10A H 0.672360 -0.151296 0.454957 0.073 Uiso 0.484(4) 1 calc R U P A 1
H10B H 0.655190 -0.030330 0.471786 0.073 Uiso 0.484(4) 1 calc R U P A 1
S1A S 0.9542(16) 0.0417(16) 0.4100(3) 0.087(4) Uani 0.261(4) 1 d D U P A 2
S2A S 0.909(2) -0.0362(18) 0.4880(4) 0.100(5) Uani 0.261(4) 1 d D U P A 2
S3A S 1.087(2) -0.193(2) 0.4614(4) 0.035(3) Uani 0.261(4) 1 d D U P A 2
S4A S 1.266(3) 0.183(2) 0.4406(5) 0.043(4) Uani 0.261(4) 1 d D U P A 2
C1A C 0.898(3) 0.150(2) 0.4270(5) 0.069(5) Uani 0.261(4) 1 d D U P A 2
H1AA H 0.977937 0.223692 0.438562 0.083 Uiso 0.261(4) 1 calc R U P A 2
H1AB H 0.870156 0.198949 0.412769 0.083 Uiso 0.261(4) 1 calc R U P A 2
C2A C 0.772(3) 0.056(4) 0.4456(6) 0.081(7) Uani 0.261(4) 1 d D U P A 2
H2AA H 0.760127 0.124994 0.457754 0.098 Uiso 0.261(4) 1 calc R U P A 2
H2AB H 0.688347 0.014017 0.432662 0.098 Uiso 0.261(4) 1 calc R U P A 2
C3A C 0.747(4) -0.061(4) 0.4646(9) 0.072(6) Uani 0.261(4) 1 d D U P A 2
H3AA H 0.714966 -0.148544 0.452943 0.086 Uiso 0.261(4) 1 calc R U P A 2
H3AB H 0.666949 -0.078519 0.477367 0.086 Uiso 0.261(4) 1 calc R U P A 2
C4A C 0.845(3) -0.228(3) 0.4893(6) 0.066(5) Uani 0.261(4) 1 d D U P A 2
H4AA H 0.774752 -0.273871 0.504949 0.079 Uiso 0.261(4) 1 calc R U P A 2
H4AB H 0.797463 -0.274597 0.471217 0.079 Uiso 0.261(4) 1 calc R U P A 2
C5A C 0.973(3) -0.241(3) 0.4941(6) 0.062(6) Uani 0.261(4) 1 d D U P A 2
H5AA H 0.942584 -0.340886 0.499732 0.074 Uiso 0.261(4) 1 calc R U P A 2
H5AB H 1.029931 -0.176124 0.509771 0.074 Uiso 0.261(4) 1 calc R U P A 2
C6A C 1.264(3) -0.084(4) 0.4726(5) 0.054(5) Uani 0.261(4) 1 d D U P A 2
H6AA H 1.266207 -0.010398 0.485692 0.065 Uiso 0.261(4) 1 calc R U P A 2
H6AB H 1.293099 -0.143733 0.483592 0.065 Uiso 0.261(4) 1 calc R U P A 2
C7A C 1.374(2) -0.007(3) 0.4495(5) 0.056(4) Uani 0.261(4) 1 d D U P A 2
H7AA H 1.387258 -0.080624 0.439318 0.067 Uiso 0.261(4) 1 calc R U P A 2
H7AB H 1.466774 0.058948 0.458804 0.067 Uiso 0.261(4) 1 calc R U P A 2
C8A C 1.346(3) 0.080(3) 0.4270(4) 0.043(4) Uani 0.261(4) 1 d D U P A 2
H8AA H 1.282036 0.013472 0.412207 0.051 Uiso 0.261(4) 1 calc R U P A 2
H8AB H 1.439011 0.147951 0.417774 0.051 Uiso 0.261(4) 1 calc R U P A 2
C9A C 1.238(3) 0.259(3) 0.4089(6) 0.050(5) Uani 0.261(4) 1 d D U P A 2
H9AA H 1.223617 0.339477 0.414729 0.059 Uiso 0.261(4) 1 calc R U P A 2
H9AB H 1.328482 0.301117 0.397747 0.059 Uiso 0.261(4) 1 calc R U P A 2
C10A C 1.118(3) 0.164(4) 0.3896(6) 0.070(6) Uani 0.261(4) 1 d D U P A 2
H10C H 1.146793 0.106647 0.377770 0.084 Uiso 0.261(4) 1 calc R U P A 2
H10D H 1.096255 0.224286 0.376804 0.084 Uiso 0.261(4) 1 calc R U P A 2
S1B S 0.903(2) 0.002(2) 0.4859(4) 0.057(4) Uani 0.254(4) 1 d D U P A 3
S2B S 1.078(2) -0.179(2) 0.4565(5) 0.024(2) Uani 0.254(4) 1 d D U P A 3
S3B S 1.287(3) 0.183(3) 0.4436(6) 0.059(5) Uani 0.254(4) 1 d D U P A 3
S4B S 0.897(3) 0.023(2) 0.4132(4) 0.047(4) Uani 0.254(4) 1 d D U P A 3
C1B C 0.791(3) -0.208(3) 0.4858(6) 0.066(5) Uani 0.254(4) 1 d D U P A 3
H1BA H 0.697040 -0.241903 0.495322 0.080 Uiso 0.254(4) 1 calc R U P A 3
H1BB H 0.773386 -0.245349 0.466170 0.080 Uiso 0.254(4) 1 calc R U P A 3
C2B C 0.883(3) -0.259(3) 0.5024(5) 0.071(5) Uani 0.254(4) 1 d D U P A 3
H2BA H 0.926625 -0.195831 0.519095 0.085 Uiso 0.254(4) 1 calc R U P A 3
H2BB H 0.818323 -0.357911 0.509631 0.085 Uiso 0.254(4) 1 calc R U P A 3
C3B C 0.994(4) -0.261(4) 0.4870(6) 0.063(3) Uani 0.254(4) 1 d D U P A 3
H3BA H 0.958194 -0.364695 0.483418 0.076 Uiso 0.254(4) 1 calc R U P A 3
H3BB H 1.073385 -0.231046 0.500889 0.076 Uiso 0.254(4) 1 calc R U P A 3
C4B C 1.273(5) -0.062(4) 0.4664(9) 0.052(3) Uani 0.254(4) 1 d D U P A 3
H4BA H 1.285016 -0.006924 0.483989 0.062 Uiso 0.254(4) 1 calc R U P A 3
H4BB H 1.322765 -0.118676 0.468445 0.062 Uiso 0.254(4) 1 calc R U P A 3
C5B C 1.333(3) 0.050(4) 0.4362(8) 0.046(6) Uani 0.254(4) 1 d D U P A 3
H5BA H 1.437851 0.093334 0.433570 0.055 Uiso 0.254(4) 1 calc R U P A 3
H5BB H 1.282886 -0.004720 0.418861 0.055 Uiso 0.254(4) 1 calc R U P A 3
C6B C 1.229(3) 0.193(3) 0.4017(5) 0.065(5) Uani 0.254(4) 1 d D U P A 3
H6BA H 1.317220 0.243847 0.389993 0.078 Uiso 0.254(4) 1 calc R U P A 3
H6BB H 1.170716 0.093857 0.394152 0.078 Uiso 0.254(4) 1 calc R U P A 3
C7B C 1.159(3) 0.256(3) 0.3998(6) 0.079(5) Uani 0.254(4) 1 d D U P A 3
H7BA H 1.141415 0.260478 0.379270 0.095 Uiso 0.254(4) 1 calc R U P A 3
H7BB H 1.225198 0.357039 0.405746 0.095 Uiso 0.254(4) 1 calc R U P A 3
C8B C 1.019(3) 0.214(2) 0.4140(5) 0.058(4) Uani 0.254(4) 1 d D U P A 3
H8BA H 0.973138 0.263638 0.404441 0.070 Uiso 0.254(4) 1 calc R U P A 3
H8BB H 1.037462 0.247241 0.433939 0.070 Uiso 0.254(4) 1 calc R U P A 3
C9B C 0.748(3) -0.013(3) 0.4354(6) 0.053(5) Uani 0.254(4) 1 d D U P A 3
H9BA H 0.701611 0.038267 0.427014 0.064 Uiso 0.254(4) 1 calc R U P A 3
H9BB H 0.677877 -0.117325 0.433718 0.064 Uiso 0.254(4) 1 calc R U P A 3
C10B C 0.764(3) 0.019(3) 0.4645(5) 0.059(5) Uani 0.254(4) 1 d D U P A 3
H10E H 0.669285 -0.043585 0.473575 0.070 Uiso 0.254(4) 1 calc R U P A 3
H10F H 0.784197 0.119581 0.466580 0.070 Uiso 0.254(4) 1 calc R U P A 3
C11 C 0.5107(5) 0.3789(4) 0.53066(8) 0.0304(8) Uani 1 1 d . . . . .
C12 C 0.5431(6) 0.5093(5) 0.54324(10) 0.0391(10) Uani 1 1 d . . . . .
H12 H 0.628458 0.558384 0.554265 0.047 Uiso 1 1 calc R U . . .
C13 C 0.4565(6) 0.5707(5) 0.54040(11) 0.0456(11) Uani 1 1 d . . . . .
H13 H 0.482983 0.659710 0.549453 0.055 Uiso 1 1 calc R U . . .
C14 C 0.3317(6) 0.5025(5) 0.52442(10) 0.0419(10) Uani 1 1 d . . . . .
H14 H 0.272377 0.544559 0.522293 0.050 Uiso 1 1 calc R U . . .
C15 C 0.2943(5) 0.3720(5) 0.51155(9) 0.0349(9) Uani 1 1 d . . . . .
H15 H 0.209081 0.323922 0.500442 0.042 Uiso 1 1 calc R U . . .
C16 C 0.3816(5) 0.3124(4) 0.51498(8) 0.0323(8) Uani 1 1 d . . . . .
H16 H 0.353143 0.222008 0.506328 0.039 Uiso 1 1 calc R U . . .
C21 C 0.7150(5) 0.3486(4) 0.50419(9) 0.0315(8) Uani 1 1 d . . . . .
C22 C 0.8480(6) 0.3551(6) 0.50361(11) 0.0448(11) Uani 1 1 d . . . . .
H22 H 0.882487 0.334982 0.520585 0.054 Uiso 1 1 calc R U . . .
C23 C 0.9331(6) 0.3897(7) 0.47923(13) 0.0539(13) Uani 1 1 d . . . . .
H23 H 1.023752 0.394060 0.479949 0.065 Uiso 1 1 calc R U . . .
C24 C 0.8853(6) 0.4179(5) 0.45396(11) 0.0466(11) Uani 1 1 d . . . . .
H24 H 0.943007 0.442779 0.437342 0.056 Uiso 1 1 calc R U . . .
C25 C 0.7529(6) 0.4091(6) 0.45341(11) 0.0458(11) Uani 1 1 d . . . . .
H25 H 0.717634 0.425894 0.436184 0.055 Uiso 1 1 calc R U . . .
C26 C 0.6702(5) 0.3758(5) 0.47803(10) 0.0406(10) Uani 1 1 d . . . . .
H26 H 0.579483 0.371197 0.477087 0.049 Uiso 1 1 calc R U . . .
C31 C 0.7148(5) 0.3665(5) 0.56183(9) 0.0316(8) Uani 1 1 d . . . . .
C32 C 0.8479(6) 0.4929(5) 0.56240(11) 0.0447(11) Uani 1 1 d . . . . .
H32 H 0.883018 0.547116 0.545410 0.054 Uiso 1 1 calc R U . . .
C33 C 0.9322(6) 0.5434(6) 0.58695(13) 0.0534(13) Uani 1 1 d . . . . .
H33 H 1.022197 0.630560 0.586341 0.064 Uiso 1 1 calc R U . . .
C34 C 0.8855(6) 0.4676(5) 0.61197(11) 0.0469(11) Uani 1 1 d . . . . .
H34 H 0.943826 0.500041 0.628515 0.056 Uiso 1 1 calc R U . . .
C35 C 0.7528(6) 0.3442(5) 0.61261(10) 0.0448(10) Uani 1 1 d . . . . .
H35 H 0.717382 0.292635 0.629875 0.054 Uiso 1 1 calc R U . . .
C36 C 0.6699(6) 0.2944(5) 0.58791(10) 0.0411(10) Uani 1 1 d . . . . .
H36 H 0.579215 0.208082 0.588839 0.049 Uiso 1 1 calc R U . . .
C41 C 0.5111(4) 0.1321(4) 0.53531(8) 0.0300(8) Uani 1 1 d . . . . .
C42 C 0.5438(6) 0.0343(5) 0.52294(10) 0.0396(10) Uani 1 1 d . . . . .
H42 H 0.629662 0.070672 0.512055 0.048 Uiso 1 1 calc R U . . .
C43 C 0.4573(6) -0.1141(5) 0.52568(11) 0.0450(11) Uani 1 1 d . . . . .
H43 H 0.483631 -0.176682 0.516582 0.054 Uiso 1 1 calc R U . . .
C44 C 0.3321(6) -0.1706(5) 0.54179(10) 0.0423(10) Uani 1 1 d . . . . .
H44 H 0.273223 -0.271825 0.544137 0.051 Uiso 1 1 calc R U . . .
C45 C 0.2944(5) -0.0778(5) 0.55432(9) 0.0349(9) Uani 1 1 d . . . . .
H45 H 0.208423 -0.114885 0.565177 0.042 Uiso 1 1 calc R U . . .
C46 C 0.3821(5) 0.0695(4) 0.55104(8) 0.0319(8) Uani 1 1 d . . . . .
H46 H 0.353928 0.131357 0.559816 0.038 Uiso 1 1 calc R U . . .
B11 B 0.6145(5) 0.3074(5) 0.53295(12) 0.0298(8) Uani 1 1 d . . . . .

loop_
_atom_site_aniso_label
_atom_site_aniso_U_11
_atom_site_aniso_U_22
_atom_site_aniso_U_33
_atom_site_aniso_U_23
_atom_site_aniso_U_13
_atom_site_aniso_U_12
Cu1 0.0602(4) 0.0354(3) 0.0307(2) 0.00124(18) 0.0006(3) 0.0177(3)
S1 0.056(4) 0.063(4) 0.034(2) 0.005(2) -0.003(2) 0.026(3)
S2 0.084(6) 0.041(4) 0.025(4) 0.003(3) -0.008(3) 0.025(4)
S3 0.041(4) 0.043(4) 0.027(3) -0.004(3) -0.009(3) 0.012(3)
S4 0.062(3) 0.053(4) 0.026(2) -0.006(3) -0.006(2) 0.032(3)
C1 0.077(6) 0.053(6) 0.049(6) -0.007(5) 0.011(5) 0.018(5)
C2 0.084(7) 0.042(5) 0.032(5) 0.009(4) 0.017(5) 0.022(5)
C3 0.087(7) 0.065(5) 0.021(5) 0.002(4) -0.004(5) 0.025(5)
C4 0.065(5) 0.053(4) 0.042(7) -0.006(4) -0.003(5) 0.034(4)
C5 0.079(8) 0.058(7) 0.057(9) -0.011(6) 0.016(7) 0.021(6)
C6 0.083(8) 0.053(7) 0.034(6) -0.003(5) -0.010(6) -0.002(7)
C7 0.079(8) 0.060(7) 0.051(7) 0.000(6) -0.011(6) 0.012(7)
C8 0.088(7) 0.046(5) 0.049(6) 0.004(5) -0.013(5) 0.032(5)
C9 0.068(7) 0.073(7) 0.037(5) -0.013(6) -0.019(5) 0.044(6)
C10 0.061(8) 0.076(7) 0.060(8) -0.006(6) 0.010(6) 0.045(6)
S1A 0.146(9) 0.057(6) 0.050(5) -0.006(4) -0.032(7) 0.043(7)
S2A 0.109(9) 0.074(8) 0.039(5) -0.020(5) 0.035(6) -0.014(6)
S3A 0.055(5) 0.028(4) 0.021(6) 0.009(3) -0.007(4) 0.019(3)
S4A 0.051(7) 0.024(5) 0.047(8) -0.003(5) 0.003(6) 0.014(5)
C1A 0.088(9) 0.066(8) 0.051(8) 0.017(7) -0.014(7) 0.035(7)
C2A 0.074(10) 0.092(11) 0.049(11) -0.012(9) -0.002(9) 0.020(9)
C3A 0.058(10) 0.091(10) 0.048(9) -0.013(8) -0.009(8) 0.023(8)
C4A 0.080(10) 0.068(9) 0.027(8) -0.008(8) 0.004(8) 0.020(8)
C5A 0.076(9) 0.064(9) 0.025(9) 0.024(8) 0.018(8) 0.020(8)
C6A 0.058(8) 0.066(10) 0.033(9) 0.008(7) 0.001(7) 0.028(7)
C7A 0.058(8) 0.084(10) 0.028(7) 0.019(7) 0.004(7) 0.038(8)
C8A 0.047(8) 0.059(8) 0.027(8) 0.006(7) 0.006(7) 0.030(6)
C9A 0.071(10) 0.035(8) 0.039(9) 0.014(7) -0.002(8) 0.024(7)
C10A 0.090(10) 0.052(9) 0.045(9) 0.005(8) -0.017(8) 0.018(9)
S1B 0.047(5) 0.073(7) 0.047(5) -0.040(5) -0.009(4) 0.026(5)
S2B 0.041(4) 0.026(4) 0.016(5) 0.002(4) 0.003(4) 0.025(3)
S3B 0.071(9) 0.042(6) 0.034(7) -0.006(5) 0.012(6) 0.007(7)
S4B 0.066(6) 0.037(5) 0.041(5) 0.019(3) 0.001(4) 0.029(4)
C1B 0.079(10) 0.069(10) 0.033(9) 0.005(8) -0.002(9) 0.024(8)
C2B 0.094(10) 0.073(10) 0.034(8) 0.012(8) 0.000(8) 0.033(8)
C3B 0.087(7) 0.065(5) 0.021(5) 0.002(4) -0.004(5) 0.025(5)
C4B 0.065(5) 0.053(4) 0.042(7) -0.006(4) -0.003(5) 0.034(4)
C5B 0.035(8) 0.049(9) 0.038(9) -0.019(7) -0.012(7) 0.009(7)
C6B 0.065(9) 0.061(10) 0.023(8) -0.004(8) -0.003(7) -0.004(8)
C7B 0.092(10) 0.051(9) 0.047(9) -0.012(8) -0.003(8) 0.001(7)
C8B 0.098(9) 0.037(8) 0.033(8) 0.002(7) -0.015(7) 0.029(7)
C9B 0.060(9) 0.060(9) 0.049(7) -0.002(8) -0.009(7) 0.038(8)
C10B 0.064(9) 0.068(10) 0.045(7) -0.008(8) -0.005(8) 0.033(9)
C11 0.047(2) 0.030(2) 0.0187(17) 0.0028(14) 0.0021(16) 0.0228(18)
C12 0.060(3) 0.034(2) 0.030(2) -0.0040(16) -0.0132(19) 0.029(2)
C13 0.073(3) 0.042(2) 0.038(3) -0.0115(19) -0.015(2) 0.041(2)
C14 0.067(3) 0.044(2) 0.032(2) -0.0008(18) -0.006(2) 0.040(2)
C15 0.048(2) 0.038(2) 0.0269(19) -0.0001(16) -0.0021(16) 0.028(2)
C16 0.048(2) 0.0300(19) 0.0239(19) -0.0016(14) -0.0020(16) 0.0230(18)
C21 0.042(2) 0.0269(19) 0.0270(19) 0.0019(14) 0.0023(15) 0.0185(17)
C22 0.053(3) 0.051(3) 0.039(3) 0.016(2) 0.008(2) 0.033(2)
C23 0.054(3) 0.068(3) 0.054(3) 0.024(3) 0.021(2) 0.042(3)
C24 0.058(3) 0.048(3) 0.039(3) 0.015(2) 0.019(2) 0.030(2)
C25 0.056(3) 0.056(3) 0.029(2) 0.006(2) 0.007(2) 0.031(2)
C26 0.046(2) 0.054(3) 0.025(2) 0.0037(18) 0.0034(17) 0.028(2)
C31 0.042(2) 0.031(2) 0.028(2) 0.0001(15) -0.0019(16) 0.0233(18)
C32 0.053(3) 0.036(2) 0.040(3) 0.0071(18) -0.009(2) 0.018(2)
C33 0.056(3) 0.039(3) 0.053(3) 0.002(2) -0.018(2) 0.015(2)
C34 0.060(3) 0.044(2) 0.039(3) -0.0043(19) -0.018(2) 0.028(2)
C35 0.058(3) 0.050(3) 0.026(2) -0.0015(18) -0.007(2) 0.027(2)
C36 0.047(3) 0.046(3) 0.025(2) -0.0006(17) -0.0054(17) 0.019(2)
C41 0.046(2) 0.029(2) 0.0193(17) 0.0010(13) -0.0015(16) 0.0220(17)
C42 0.059(3) 0.036(2) 0.034(2) 0.0087(18) 0.0133(19) 0.031(2)
C43 0.071(3) 0.034(2) 0.040(3) 0.0057(19) 0.017(2) 0.034(2)
C44 0.068(3) 0.029(2) 0.031(2) 0.0048(16) 0.007(2) 0.026(2)
C45 0.048(2) 0.033(2) 0.0254(19) 0.0024(15) 0.0025(16) 0.0215(18)
C46 0.048(2) 0.0298(19) 0.0233(18) -0.0004(14) 0.0021(16) 0.0231(18)
B11 0.042(2) 0.029(2) 0.0228(15) 0.0032(14) 0.0014(18) 0.021(2)

loop_
_atom_type_symbol
_atom_type_description
_atom_type_scat_dispersion_real
_atom_type_scat_dispersion_imag
_atom_type_scat_source
C C 0.0033 0.0016 'International Tables Vol C Tables 4.2.6.8 and 6.1.1.4'
H H 0.0000 0.0000 'International Tables Vol C Tables 4.2.6.8 and 6.1.1.4'
B B 0.0013 0.0007 'International Tables Vol C Tables 4.2.6.8 and 6.1.1.4'
S S 0.1246 0.1234 'International Tables Vol C Tables 4.2.6.8 and 6.1.1.4'
Cu Cu 0.3201 1.2651 'International Tables Vol C Tables 4.2.6.8 and 6.1.1.4'

loop_
_geom_angle_atom_site_label_1
_geom_angle_atom_site_label_2
_geom_angle_atom_site_label_3
_geom_angle
_geom_angle_site_symmetry_1
_geom_angle_site_symmetry_3
_geom_angle_publ_flag
S2A Cu1 S1A 115.0(6) . . ?
S3 Cu1 S4 109.3(5) . . ?
S2A Cu1 S4A 128.4(8) . . ?
S1A Cu1 S4A 92.3(7) . . ?
S3 Cu1 S2 97.4(6) . . ?
S4 Cu1 S2 123.6(5) . . ?
S2B Cu1 S1B 107.8(7) . . ?
S3 Cu1 S1 127.6(6) . . ?
S4 Cu1 S1 91.3(3) . . ?
S2 Cu1 S1 110.5(4) . . ?
S2B Cu1 S3B 97.5(9) . . ?
S1B Cu1 S3B 122.6(10) . . ?
S2B Cu1 S4B 127.4(8) . . ?
S1B Cu1 S4B 94.7(8) . . ?
S3B Cu1 S4B 109.3(8) . . ?
S2A Cu1 S3A 93.0(7) . . ?
S1A Cu1 S3A 130.3(6) . . ?
S4A Cu1 S3A 101.5(7) . . ?
C1 S1 C10 109.9(10) . . ?
C1 S1 Cu1 102.0(7) . . ?
C10 S1 Cu1 99.2(7) . . ?
C4 S2 C3 101.8(11) . . ?
C4 S2 Cu1 94.5(9) . . ?
C3 S2 Cu1 103.9(9) . . ?
C6 S3 C5 104.4(13) . . ?
C6 S3 Cu1 111.5(8) . . ?
C5 S3 Cu1 95.7(9) . . ?
C8 S4 C9 99.2(9) . . ?
C8 S4 Cu1 101.3(7) . . ?
C9 S4 Cu1 100.7(6) . . ?
C2 C1 S1 112.5(10) . . ?
C2 C1 H1A 109.1 . . ?
S1 C1 H1A 109.1 . . ?
C2 C1 H1B 109.1 . . ?
S1 C1 H1B 109.1 . . ?
H1A C1 H1B 107.8 . . ?
C3 C2 C1 122.9(12) . . ?
C3 C2 H2A 106.6 . . ?
C1 C2 H2A 106.6 . . ?
C3 C2 H2B 106.6 . . ?
C1 C2 H2B 106.6 . . ?
H2A C2 H2B 106.6 . . ?
C2 C3 S2 118.4(12) . . ?
C2 C3 H3A 107.7 . . ?
S2 C3 H3A 107.7 . . ?
C2 C3 H3B 107.7 . . ?
S2 C3 H3B 107.7 . . ?
H3A C3 H3B 107.1 . . ?
C5 C4 S2 117.5(16) . . ?
C5 C4 H4A 107.9 . . ?
S2 C4 H4A 107.9 . . ?
C5 C4 H4B 107.9 . . ?
S2 C4 H4B 107.9 . . ?
H4A C4 H4B 107.2 . . ?
C4 C5 S3 114.0(17) . . ?
C4 C5 H5A 108.8 . . ?
S3 C5 H5A 108.8 . . ?
C4 C5 H5B 108.8 . . ?
S3 C5 H5B 108.8 . . ?
H5A C5 H5B 107.7 . . ?
C7 C6 S3 117.0(14) . . ?
C7 C6 H6A 108.0 . . ?
S3 C6 H6A 108.0 . . ?
C7 C6 H6B 108.0 . . ?
S3 C6 H6B 108.0 . . ?
H6A C6 H6B 107.3 . . ?
C6 C7 C8 117.6(17) . . ?
C6 C7 H7A 107.9 . . ?
C8 C7 H7A 107.9 . . ?
C6 C7 H7B 107.9 . . ?
C8 C7 H7B 107.9 . . ?
H7A C7 H7B 107.2 . . ?
C7 C8 S4 109.7(12) . . ?
C7 C8 H8A 109.7 . . ?
S4 C8 H8A 109.7 . . ?
C7 C8 H8B 109.7 . . ?
S4 C8 H8B 109.7 . . ?
H8A C8 H8B 108.2 . . ?
C10 C9 S4 106.9(12) . . ?
C10 C9 H9A 110.3 . . ?
S4 C9 H9A 110.3 . . ?
C10 C9 H9B 110.3 . . ?
S4 C9 H9B 110.3 . . ?
H9A C9 H9B 108.6 . . ?
C9 C10 S1 107.5(12) . . ?
C9 C10 H10A 110.2 . . ?
S1 C10 H10A 110.2 . . ?
C9 C10 H10B 110.2 . . ?
S1 C10 H10B 110.2 . . ?
H10A C10 H10B 108.5 . . ?
C1A S1A C10A 106.7(17) . . ?
C1A S1A Cu1 93.7(9) . . ?
C10A S1A Cu1 103.6(12) . . ?
C4A S2A C3A 93.4(15) . . ?
C4A S2A Cu1 94.1(10) . . ?
C3A S2A Cu1 90.5(14) . . ?
C6A S3A C5A 106.2(15) . . ?
C6A S3A Cu1 96.4(14) . . ?
C5A S3A Cu1 91.9(12) . . ?
C9A S4A C8A 102.6(15) . . ?
C9A S4A Cu1 101.7(14) . . ?
C8A S4A Cu1 99.5(12) . . ?
C2A C1A S1A 108.8(18) . . ?
C2A C1A H1AA 109.9 . . ?
S1A C1A H1AA 109.9 . . ?
C2A C1A H1AB 109.9 . . ?
S1A C1A H1AB 109.9 . . ?
H1AA C1A H1AB 108.3 . . ?
C3A C2A C1A 131(3) . . ?
C3A C2A H2AA 104.6 . . ?
C1A C2A H2AA 104.6 . . ?
C3A C2A H2AB 104.6 . . ?
C1A C2A H2AB 104.6 . . ?
H2AA C2A H2AB 105.7 . . ?
C2A C3A S2A 118(2) . . ?
C2A C3A H3AA 107.9 . . ?
S2A C3A H3AA 107.9 . . ?
C2A C3A H3AB 107.9 . . ?
S2A C3A H3AB 107.9 . . ?
H3AA C3A H3AB 107.2 . . ?
C5A C4A S2A 105.8(19) . . ?
C5A C4A H4AA 110.6 . . ?
S2A C4A H4AA 110.6 . . ?
C5A C4A H4AB 110.6 . . ?
S2A C4A H4AB 110.6 . . ?
H4AA C4A H4AB 108.7 . . ?
C4A C5A S3A 111.5(19) . . ?
C4A C5A H5AA 109.3 . . ?
S3A C5A H5AA 109.3 . . ?
C4A C5A H5AB 109.3 . . ?
S3A C5A H5AB 109.3 . . ?
H5AA C5A H5AB 108.0 . . ?
C7A C6A S3A 116.0(18) . . ?
C7A C6A H6AA 108.3 . . ?
S3A C6A H6AA 108.3 . . ?
C7A C6A H6AB 108.3 . . ?
S3A C6A H6AB 108.3 . . ?
H6AA C6A H6AB 107.4 . . ?
C6A C7A C8A 119.4(17) . . ?
C6A C7A H7AA 107.5 . . ?
C8A C7A H7AA 107.5 . . ?
C6A C7A H7AB 107.5 . . ?
C8A C7A H7AB 107.5 . . ?
H7AA C7A H7AB 107.0 . . ?
C7A C8A S4A 114.8(16) . . ?
C7A C8A H8AA 108.6 . . ?
S4A C8A H8AA 108.6 . . ?
C7A C8A H8AB 108.6 . . ?
S4A C8A H8AB 108.6 . . ?
H8AA C8A H8AB 107.5 . . ?
C10A C9A S4A 119(2) . . ?
C10A C9A H9AA 107.6 . . ?
S4A C9A H9AA 107.6 . . ?
C10A C9A H9AB 107.6 . . ?
S4A C9A H9AB 107.6 . . ?
H9AA C9A H9AB 107.0 . . ?
C9A C10A S1A 110.9(19) . . ?
C9A C10A H10C 109.5 . . ?
S1A C10A H10C 109.5 . . ?
C9A C10A H10D 109.5 . . ?
S1A C10A H10D 109.5 . . ?
H10C C10A H10D 108.0 . . ?
C10B S1B C1B 92.7(15) . . ?
C10B S1B Cu1 98.7(11) . . ?
C1B S1B Cu1 90.9(12) . . ?
C3B S2B C4B 105(2) . . ?
C3B S2B Cu1 107.5(14) . . ?
C4B S2B Cu1 94.6(16) . . ?
C5B S3B C6B 94(2) . . ?
C5B S3B Cu1 89.9(17) . . ?
C6B S3B Cu1 85.6(12) . . ?
C9B S4B C8B 107.2(17) . . ?
C9B S4B Cu1 96.3(11) . . ?
C8B S4B Cu1 87.9(12) . . ?
C2B C1B S1B 106(2) . . ?
C2B C1B H1BA 110.6 . . ?
S1B C1B H1BA 110.6 . . ?
C2B C1B H1BB 110.6 . . ?
S1B C1B H1BB 110.6 . . ?
H1BA C1B H1BB 108.7 . . ?
C3B C2B C1B 116(2) . . ?
C3B C2B H2BA 108.3 . . ?
C1B C2B H2BA 108.3 . . ?
C3B C2B H2BB 108.3 . . ?
C1B C2B H2BB 108.3 . . ?
H2BA C2B H2BB 107.4 . . ?
C2B C3B S2B 132(3) . . ?
C2B C3B H3BA 104.2 . . ?
S2B C3B H3BA 104.2 . . ?
C2B C3B H3BB 104.2 . . ?
S2B C3B H3BB 104.2 . . ?
H3BA C3B H3BB 105.5 . . ?
C5B C4B S2B 99(2) . . ?
C5B C4B H4BA 112.0 . . ?
S2B C4B H4BA 112.0 . . ?
C5B C4B H4BB 112.0 . . ?
S2B C4B H4BB 112.0 . . ?
H4BA C4B H4BB 109.6 . . ?
S3B C5B C4B 104(3) . . ?
S3B C5B H5BA 111.0 . . ?
C4B C5B H5BA 111.0 . . ?
S3B C5B H5BB 111.0 . . ?
C4B C5B H5BB 111.0 . . ?
H5BA C5B H5BB 109.0 . . ?
C7B C6B S3B 112(2) . . ?
C7B C6B H6BA 109.2 . . ?
S3B C6B H6BA 109.2 . . ?
C7B C6B H6BB 109.2 . . ?
S3B C6B H6BB 109.2 . . ?
H6BA C6B H6BB 107.9 . . ?
C6B C7B C8B 126(2) . . ?
C6B C7B H7BA 105.7 . . ?
C8B C7B H7BA 105.7 . . ?
C6B C7B H7BB 105.7 . . ?
C8B C7B H7BB 105.7 . . ?
H7BA C7B H7BB 106.2 . . ?
C7B C8B S4B 113(2) . . ?
C7B C8B H8BA 109.1 . . ?
S4B C8B H8BA 109.1 . . ?
C7B C8B H8BB 109.1 . . ?
S4B C8B H8BB 109.1 . . ?
H8BA C8B H8BB 107.8 . . ?
C10B C9B S4B 122(2) . . ?
C10B C9B H9BA 106.7 . . ?
S4B C9B H9BA 106.7 . . ?
C10B C9B H9BB 106.7 . . ?
S4B C9B H9BB 106.7 . . ?
H9BA C9B H9BB 106.6 . . ?
C9B C10B S1B 120(2) . . ?
C9B C10B H10E 107.3 . . ?
S1B C10B H10E 107.3 . . ?
C9B C10B H10F 107.3 . . ?
S1B C10B H10F 107.3 . . ?
H10E C10B H10F 106.9 . . ?
C12 C11 C16 114.9(4) . . ?
C12 C11 B11 123.6(4) . . ?
C16 C11 B11 121.5(4) . . ?
C13 C12 C11 123.0(4) . . ?
C13 C12 H12 118.5 . . ?
C11 C12 H12 118.5 . . ?
C14 C13 C12 120.2(4) . . ?
C14 C13 H13 119.9 . . ?
C12 C13 H13 119.9 . . ?
C13 C14 C15 119.1(4) . . ?
C13 C14 H14 120.5 . . ?
C15 C14 H14 120.5 . . ?
C16 C15 C14 119.6(4) . . ?
C16 C15 H15 120.2 . . ?
C14 C15 H15 120.2 . . ?
C15 C16 C11 123.3(4) . . ?
C15 C16 H16 118.4 . . ?
C11 C16 H16 118.4 . . ?
C22 C21 C26 114.8(4) . . ?
C22 C21 B11 123.0(4) . . ?
C26 C21 B11 122.1(4) . . ?
C21 C22 C23 123.0(5) . . ?
C21 C22 H22 118.5 . . ?
C23 C22 H22 118.5 . . ?
C24 C23 C22 120.1(5) . . ?
C24 C23 H23 120.0 . . ?
C22 C23 H23 120.0 . . ?
C25 C24 C23 118.8(5) . . ?
C25 C24 H24 120.6 . . ?
C23 C24 H24 120.6 . . ?
C24 C25 C26 120.3(5) . . ?
C24 C25 H25 119.9 . . ?
C26 C25 H25 119.9 . . ?
C25 C26 C21 123.0(5) . . ?
C25 C26 H26 118.5 . . ?
C21 C26 H26 118.5 . . ?
C32 C31 C36 114.9(4) . . ?
C32 C31 B11 122.9(4) . . ?
C36 C31 B11 122.2(4) . . ?
C31 C32 C33 122.8(5) . . ?
C31 C32 H32 118.6 . . ?
C33 C32 H32 118.6 . . ?
C34 C33 C32 120.4(5) . . ?
C34 C33 H33 119.8 . . ?
C32 C33 H33 119.8 . . ?
C35 C34 C33 118.8(5) . . ?
C35 C34 H34 120.6 . . ?
C33 C34 H34 120.6 . . ?
C34 C35 C36 120.2(5) . . ?
C34 C35 H35 119.9 . . ?
C36 C35 H35 119.9 . . ?
C35 C36 C31 122.8(5) . . ?
C35 C36 H36 118.6 . . ?
C31 C36 H36 118.6 . . ?
C42 C41 C46 114.8(4) . . ?
C42 C41 B11 123.7(4) . . ?
C46 C41 B11 121.5(4) . . ?
C41 C42 C43 123.3(4) . . ?
C41 C42 H42 118.4 . . ?
C43 C42 H42 118.4 . . ?
C44 C43 C42 119.7(4) . . ?
C44 C43 H43 120.1 . . ?
C42 C43 H43 120.1 . . ?
C45 C44 C43 119.1(4) . . ?
C45 C44 H44 120.4 . . ?
C43 C44 H44 120.4 . . ?
C44 C45 C46 119.8(4) . . ?
C44 C45 H45 120.1 . . ?
C46 C45 H45 120.1 . . ?
C45 C46 C41 123.2(4) . . ?
C45 C46 H46 118.4 . . ?
C41 C46 H46 118.4 . . ?
C41 B11 C11 108.2(3) . . ?
C41 B11 C21 109.8(4) . . ?
C11 B11 C21 109.0(4) . . ?
C41 B11 C31 108.7(4) . . ?
C11 B11 C31 109.8(4) . . ?
C21 B11 C31 111.2(3) . . ?

loop_
_geom_bond_atom_site_label_1
_geom_bond_atom_site_label_2
_geom_bond_distance
_geom_bond_site_symmetry_2
_geom_bond_publ_flag
Cu1 S2B 2.17(2) . ?
Cu1 S2A 2.211(16) . ?
Cu1 S3 2.226(15) . ?
Cu1 S1A 2.233(15) . ?
Cu1 S4 2.245(11) . ?
Cu1 S4A 2.26(3) . ?
Cu1 S2 2.260(17) . ?
Cu1 S1B 2.267(19) . ?
Cu1 S1 2.327(12) . ?
Cu1 S3B 2.38(3) . ?
Cu1 S4B 2.41(2) . ?
Cu1 S3A 2.42(2) . ?
S1 C1 1.696(16) . ?
S1 C10 1.885(18) . ?
S2 C4 1.79(2) . ?
S2 C3 1.90(2) . ?
S3 C6 1.75(2) . ?
S3 C5 1.87(3) . ?
S4 C8 1.818(16) . ?
S4 C9 1.830(19) . ?
C1 C2 1.485(19) . ?
C1 H1A 0.9900 . ?
C1 H1B 0.9900 . ?
C2 C3 1.47(2) . ?
C2 H2A 0.9900 . ?
C2 H2B 0.9900 . ?
C3 H3A 0.9900 . ?
C3 H3B 0.9900 . ?
C4 C5 1.40(2) . ?
C4 H4A 0.9900 . ?
C4 H4B 0.9900 . ?
C5 H5A 0.9900 . ?
C5 H5B 0.9900 . ?
C6 C7 1.50(2) . ?
C6 H6A 0.9900 . ?
C6 H6B 0.9900 . ?
C7 C8 1.58(2) . ?
C7 H7A 0.9900 . ?
C7 H7B 0.9900 . ?
C8 H8A 0.9900 . ?
C8 H8B 0.9900 . ?
C9 C10 1.56(2) . ?
C9 H9A 0.9900 . ?
C9 H9B 0.9900 . ?
C10 H10A 0.9900 . ?
C10 H10B 0.9900 . ?
S1A C1A 1.74(2) . ?
S1A C10A 1.85(2) . ?
S2A C4A 1.81(3) . ?
S2A C3A 1.95(3) . ?
S3A C6A 1.73(3) . ?
S3A C5A 1.87(3) . ?
S4A C9A 1.80(3) . ?
S4A C8A 1.81(2) . ?
C1A C2A 1.50(3) . ?
C1A H1AA 0.9900 . ?
C1A H1AB 0.9900 . ?
C2A C3A 1.45(3) . ?
C2A H2AA 0.9900 . ?
C2A H2AB 0.9900 . ?
C3A H3AA 0.9900 . ?
C3A H3AB 0.9900 . ?
C4A C5A 1.46(3) . ?
C4A H4AA 0.9900 . ?
C4A H4AB 0.9900 . ?
C5A H5AA 0.9900 . ?
C5A H5AB 0.9900 . ?
C6A C7A 1.51(2) . ?
C6A H6AA 0.9900 . ?
C6A H6AB 0.9900 . ?
C7A C8A 1.54(2) . ?
C7A H7AA 0.9900 . ?
C7A H7AB 0.9900 . ?
C8A H8AA 0.9900 . ?
C8A H8AB 0.9900 . ?
C9A C10A 1.49(3) . ?
C9A H9AA 0.9900 . ?
C9A H9AB 0.9900 . ?
C10A H10C 0.9900 . ?
C10A H10D 0.9900 . ?
S1B C10B 1.88(2) . ?
S1B C1B 1.95(4) . ?
S2B C3B 1.69(4) . ?
S2B C4B 1.88(5) . ?
S3B C5B 1.76(5) . ?
S3B C6B 2.09(4) . ?
S4B C9B 1.78(4) . ?
S4B C8B 1.80(3) . ?
C1B C2B 1.56(4) . ?
C1B H1BA 0.9900 . ?
C1B H1BB 0.9900 . ?
C2B C3B 1.40(4) . ?
C2B H2BA 0.9900 . ?
C2B H2BB 0.9900 . ?
C3B H3BA 0.9900 . ?
C3B H3BB 0.9900 . ?
C4B C5B 1.77(5) . ?
C4B H4BA 0.9900 . ?
C4B H4BB 0.9900 . ?
C5B H5BA 0.9900 . ?
C5B H5BB 0.9900 . ?
C6B C7B 1.25(4) . ?
C6B H6BA 0.9900 . ?
C6B H6BB 0.9900 . ?
C7B C8B 1.49(4) . ?
C7B H7BA 0.9900 . ?
C7B H7BB 0.9900 . ?
C8B H8BA 0.9900 . ?
C8B H8BB 0.9900 . ?
C9B C10B 1.40(3) . ?
C9B H9BA 0.9900 . ?
C9B H9BB 0.9900 . ?
C10B H10E 0.9900 . ?
C10B H10F 0.9900 . ?
C11 C12 1.392(6) . ?
C11 C16 1.408(6) . ?
C11 B11 1.640(7) . ?
C12 C13 1.387(7) . ?
C12 H12 0.9500 . ?
C13 C14 1.383(7) . ?
C13 H13 0.9500 . ?
C14 C15 1.387(6) . ?
C14 H14 0.9500 . ?
C15 C16 1.381(6) . ?
C15 H15 0.9500 . ?
C16 H16 0.9500 . ?
C21 C22 1.392(7) . ?
C21 C26 1.405(6) . ?
C21 B11 1.648(7) . ?
C22 C23 1.397(7) . ?
C22 H22 0.9500 . ?
C23 C24 1.389(8) . ?
C23 H23 0.9500 . ?
C24 C25 1.374(8) . ?
C24 H24 0.9500 . ?
C25 C26 1.394(7) . ?
C25 H25 0.9500 . ?
C26 H26 0.9500 . ?
C31 C32 1.392(7) . ?
C31 C36 1.403(6) . ?
C31 B11 1.652(7) . ?
C32 C33 1.400(7) . ?
C32 H32 0.9500 . ?
C33 C34 1.377(8) . ?
C33 H33 0.9500 . ?
C34 C35 1.375(8) . ?
C34 H34 0.9500 . ?
C35 C36 1.398(7) . ?
C35 H35 0.9500 . ?
C36 H36 0.9500 . ?
C41 C42 1.389(6) . ?
C41 C46 1.408(6) . ?
C41 B11 1.639(7) . ?
C42 C43 1.390(7) . ?
C42 H42 0.9500 . ?
C43 C44 1.390(7) . ?
C43 H43 0.9500 . ?
C44 C45 1.380(6) . ?
C44 H44 0.9500 . ?
C45 C46 1.384(6) . ?
C45 H45 0.9500 . ?
C46 H46 0.9500 . ?
